data_7218060
loop_
_publ_author_name
'Hao, Xiu-Li'
'Ma, Yuan-Yuan'
'Wang, Yong-Hui'
'Zang, Hong-Ying'
'Li, Yang-Guang'

_publ_section_title
;
 Isopolymolybdate-induced organic--inorganic hybrid assemblies with copper
 ions and bichelate-bridging ligands
;
_journal_issue 43
_journal_name_full CrystEngComm
_journal_page_first 10017
_journal_paper_doi 10.1039/C4CE01591F
_journal_volume 16
_journal_year 2014
_chemical_formula_sum 'C60 H62 Cu2 Mo8 N16 O26'
_chemical_formula_weight 2317.86
_chemical_name_systematic
; 
 ? 
;
_space_group_IT_number 14
_symmetry_cell_setting monoclinic
_symmetry_space_group_name_Hall '-P 2ybc'
_symmetry_space_group_name_H-M 'P 1 21/c 1'
_atom_sites_solution_hydrogens geom
_atom_sites_solution_primary direct
_atom_sites_solution_secondary difmap
_audit_creation_method SHELXL-97
_cell_angle_alpha 90.00
_cell_angle_beta 95.280(3)
_cell_angle_gamma 90.00
_cell_formula_units_Z 2
_cell_length_a 14.4906(4)
_cell_length_b 13.7504(5)
_cell_length_c 18.9091(7)
_cell_measurement_reflns_used 4059
_cell_measurement_temperature 150(2)
_cell_measurement_theta_max 29.2022
_cell_measurement_theta_min 3.0650
_cell_volume 3751.7(2)
_computing_cell_refinement PROCESS-AUTO
_computing_data_collection PROCESS-AUTO
_computing_data_reduction CrystalStructure
_computing_structure_refinement 'SHELXL-97 (Sheldrick, 1997)'
_computing_structure_solution 'SHELXS-97 (Sheldrick, 1990)'
_diffrn_ambient_temperature 150(2)
_diffrn_detector_area_resol_mean 0.01
_diffrn_measured_fraction_theta_full 0.996
_diffrn_measured_fraction_theta_max 0.996
_diffrn_measurement_device_type 'Rigaku R-AXIS RAPID IP'
_diffrn_measurement_method Oscillation
_diffrn_radiation_monochromator graphite
_diffrn_radiation_source 'fine-focus sealed tube'
_diffrn_radiation_type MoK\a
_diffrn_radiation_wavelength 0.71073
_diffrn_reflns_av_R_equivalents 0.0523
_diffrn_reflns_av_sigmaI/netI 0.0858
_diffrn_reflns_limit_h_max 16
_diffrn_reflns_limit_h_min -17
_diffrn_reflns_limit_k_max 16
_diffrn_reflns_limit_k_min -16
_diffrn_reflns_limit_l_max 14
_diffrn_reflns_limit_l_min -22
_diffrn_reflns_number 14215
_diffrn_reflns_theta_full 25.00
_diffrn_reflns_theta_max 25.00
_diffrn_reflns_theta_min 3.07
_diffrn_standards_decay_% none
_diffrn_standards_interval_count 0
_diffrn_standards_interval_time 0
_diffrn_standards_number 0
_exptl_absorpt_coefficient_mu 1.932
_exptl_absorpt_correction_T_max 0.6758
_exptl_absorpt_correction_T_min 0.6335
_exptl_absorpt_correction_type multi-scan
_exptl_absorpt_process_details 'ABSCOR by T.Higashi 8 March, 1995'
_exptl_crystal_colour yellow
_exptl_crystal_density_diffrn 2.052
_exptl_crystal_density_method 'not measured'
_exptl_crystal_description block
_exptl_crystal_F_000 2272
_exptl_crystal_size_max 0.26
_exptl_crystal_size_mid 0.24
_exptl_crystal_size_min 0.22
_refine_diff_density_max 1.076
_refine_diff_density_min -0.693
_refine_diff_density_rms 0.124
_refine_ls_extinction_method none
_refine_ls_goodness_of_fit_ref 0.959
_refine_ls_hydrogen_treatment constr
_refine_ls_matrix_type full
_refine_ls_number_parameters 505
_refine_ls_number_reflns 6589
_refine_ls_number_restraints 13
_refine_ls_restrained_S_all 0.964
_refine_ls_R_factor_all 0.0800
_refine_ls_R_factor_gt 0.0422
_refine_ls_shift/su_max 0.001
_refine_ls_shift/su_mean 0.000
_refine_ls_structure_factor_coef Fsqd
_refine_ls_weighting_details 'calc w=1/[\s^2^(Fo^2^)+(0.0282P)^2^+0.0000P] where P=(Fo^2^+2Fc^2^)/3'
_refine_ls_weighting_scheme calc
_refine_ls_wR_factor_gt 0.0757
_refine_ls_wR_factor_ref 0.0887
_reflns_number_gt 4485
_reflns_number_total 6589
_reflns_threshold_expression >2sigma(I)
_cod_data_source_file c4ce01591f2.cif
_cod_data_source_block 2
_cod_depositor_comments 'Adding full bibliography for 7218060--7218066.cif.'
_cod_original_sg_symbol_H-M P21/c
_cod_database_code 7218060

loop_
_symmetry_equiv_pos_as_xyz
'x, y, z'
'-x, y+1/2, -z+1/2'
'-x, -y, -z'
'x, -y-1/2, z-1/2'

loop_
_atom_site_label
_atom_site_type_symbol
_atom_site_fract_x
_atom_site_fract_y
_atom_site_fract_z
_atom_site_U_iso_or_equiv
_atom_site_adp_type
_atom_site_occupancy
_atom_site_symmetry_multiplicity
_atom_site_calc_flag
_atom_site_refinement_flags
Cu1 Cu 0.02195(6) 0.41688(6) 0.30279(5) 0.0437(3) Uani 1 1 d .
Mo1 Mo 0.50638(3) 0.52628(3) 0.09303(3) 0.01770(13) Uani 1 1 d .
Mo2 Mo 0.56406(4) 0.28180(4) 0.10148(3) 0.02933(16) Uani 1 1 d .
Mo3 Mo 0.62411(4) 0.66237(4) -0.00315(3) 0.02501(15) Uani 1 1 d .
Mo4 Mo 0.68166(3) 0.41850(4) 0.00170(3) 0.02605(15) Uani 1 1 d .
O1 O 0.7372(3) 0.6750(3) -0.0159(2) 0.0372(11) Uani 1 1 d .
O2 O 0.5683(3) 0.7119(3) -0.0909(2) 0.0282(10) Uani 1 1 d .
O3 O 0.5236(2) 0.4024(3) 0.0076(2) 0.0220(9) Uani 1 1 d .
O4 O 0.5863(3) 0.2316(3) 0.1835(3) 0.0437(13) Uani 1 1 d .
O5 O 0.6760(3) 0.3526(3) 0.0890(2) 0.0305(10) Uani 1 1 d .
O6 O 0.5369(3) 0.4294(3) 0.1514(2) 0.0268(10) Uani 1 1 d .
O7 O 0.7908(3) 0.4643(3) 0.0112(3) 0.0397(12) Uani 1 1 d .
O8 O 0.5782(3) 0.1896(3) 0.0438(3) 0.0435(13) Uani 1 1 d .
O9 O 0.6018(3) 0.7530(3) 0.0531(2) 0.0391(12) Uani 1 1 d .
O10 O 0.3792(3) 0.4858(3) 0.0668(2) 0.0264(10) Uani 1 1 d .
O11 O 0.6297(2) 0.5528(3) 0.0660(2) 0.0251(10) Uani 1 1 d .
O12 O 0.6878(3) 0.3242(3) -0.0557(2) 0.0373(11) Uani 1 1 d .
O13 O 0.4893(3) 0.6197(3) 0.1477(2) 0.0355(11) Uani 1 1 d .
C1 C 0.0231(5) 0.5745(5) 0.4220(4) 0.0445(19) Uani 1 1 d .
H1A H -0.0310 0.5434 0.4358 0.053 Uiso 1 1 calc R
C2 C 0.0548(6) 0.6563(6) 0.4589(4) 0.060(2) Uani 1 1 d .
H2A H 0.0251 0.6790 0.4984 0.072 Uiso 1 1 calc R
C3 C 0.1296(6) 0.7036(6) 0.4373(5) 0.067(3) Uani 1 1 d .
H3A H 0.1522 0.7609 0.4611 0.080 Uiso 1 1 calc R
C4 C 0.1726(5) 0.6676(5) 0.3804(4) 0.053(2) Uani 1 1 d .
H4A H 0.2254 0.6991 0.3647 0.063 Uiso 1 1 calc R
C5 C 0.1365(4) 0.5838(4) 0.3465(4) 0.0335(17) Uani 1 1 d .
C6 C 0.1747(4) 0.5405(4) 0.2851(4) 0.0314(16) Uani 1 1 d .
C7 C 0.2539(4) 0.5612(5) 0.2515(4) 0.0384(18) Uani 1 1 d .
H7A H 0.2995 0.6092 0.2645 0.046 Uiso 1 1 calc R
C8 C 0.2520(5) 0.4982(5) 0.1962(4) 0.0387(18) Uani 1 1 d .
H8A H 0.2977 0.4925 0.1635 0.046 Uiso 1 1 calc R
C9 C 0.1410(5) 0.3664(5) 0.1481(4) 0.048(2) Uani 1 1 d .
H9A H 0.1766 0.3666 0.1059 0.057 Uiso 1 1 calc R
H9B H 0.0748 0.3768 0.1318 0.057 Uiso 1 1 calc R
C10 C 0.1523(5) 0.2699(5) 0.1850(4) 0.0390(18) Uani 1 1 d .
C11 C 0.0773(5) 0.2218(5) 0.2081(4) 0.0402(18) Uani 1 1 d .
H11A H 0.0169 0.2477 0.1973 0.048 Uiso 1 1 calc R
C12 C 0.0880(5) 0.1370(5) 0.2467(4) 0.0383(18) Uani 1 1 d .
H12A H 0.0349 0.1050 0.2615 0.046 Uiso 1 1 calc R
C13 C 0.1742(5) 0.0981(4) 0.2642(4) 0.0354(17) Uani 1 1 d .
C14 C 0.2510(5) 0.1463(5) 0.2405(4) 0.049(2) Uani 1 1 d .
H14A H 0.3114 0.1206 0.2520 0.059 Uiso 1 1 calc R
C15 C 0.2401(5) 0.2304(5) 0.2008(4) 0.050(2) Uani 1 1 d .
H15A H 0.2926 0.2613 0.1842 0.060 Uiso 1 1 calc R
C16 C 0.1868(5) 0.0046(4) 0.3045(4) 0.0386(18) Uani 1 1 d .
H16A H 0.2450 0.0076 0.3362 0.046 Uiso 1 1 calc R
H16B H 0.1348 -0.0040 0.3344 0.046 Uiso 1 1 calc R
C17 C 0.2658(5) -0.1257(5) 0.2391(4) 0.0349(17) Uani 1 1 d .
H17A H 0.3279 -0.1113 0.2567 0.042 Uiso 1 1 calc R
C18 C 0.2388(4) -0.1972(4) 0.1919(4) 0.0322(16) Uani 1 1 d .
H18A H 0.2771 -0.2426 0.1705 0.039 Uiso 1 1 calc R
C19 C 0.1430(4) -0.1893(4) 0.1819(3) 0.0251(14) Uani 1 1 d .
C20 C 0.0727(4) -0.2460(4) 0.1395(3) 0.0246(14) Uani 1 1 d .
C21 C 0.0948(4) -0.3298(4) 0.1049(3) 0.0315(16) Uani 1 1 d .
H21A H 0.1571 -0.3518 0.1065 0.038 Uiso 1 1 calc R
C22 C 0.0240(5) -0.3812(5) 0.0679(4) 0.0387(18) Uani 1 1 d .
H22A H 0.0370 -0.4401 0.0444 0.046 Uiso 1 1 calc R
C23 C -0.0653(5) -0.3466(5) 0.0653(4) 0.0408(18) Uani 1 1 d .
H23A H -0.1149 -0.3806 0.0399 0.049 Uiso 1 1 calc R
C24 C -0.0807(5) -0.2613(5) 0.1004(4) 0.0395(18) Uani 1 1 d .
H24A H -0.1423 -0.2370 0.0979 0.047 Uiso 1 1 calc R
C25 C 0.5122(6) 0.5086(6) 0.3193(5) 0.061(2) Uani 1 1 d .
H25A H 0.4803 0.5418 0.2803 0.073 Uiso 1 1 calc R
C26 C 0.5721(6) 0.5472(7) 0.3686(6) 0.067(3) Uani 1 1 d .
H26A H 0.5897 0.6137 0.3722 0.080 Uiso 1 1 calc R
C27 C 0.5624(6) 0.3944(7) 0.3922(5) 0.067(3) Uani 1 1 d .
H27A H 0.5721 0.3330 0.4147 0.081 Uiso 1 1 calc R
C28 C 0.4434(6) 0.3430(5) 0.2957(4) 0.063(2) Uani 1 1 d .
H28A H 0.4507 0.2784 0.3174 0.094 Uiso 1 1 calc R
H28B H 0.4591 0.3399 0.2464 0.094 Uiso 1 1 calc R
H28C H 0.3791 0.3646 0.2965 0.094 Uiso 1 1 calc R
C29 C 0.6699(10) 0.4916(11) 0.4814(8) 0.154(5) Uani 1 1 d DU
H29A H 0.6388 0.5344 0.5139 0.184 Uiso 1 1 calc R
H29B H 0.6825 0.4286 0.5057 0.184 Uiso 1 1 calc R
C30 C 0.7530(10) 0.5334(13) 0.4673(10) 0.206(8) Uani 1 1 d DU
H30A H 0.7931 0.5403 0.5117 0.308 Uiso 1 1 calc R
H30B H 0.7412 0.5976 0.4459 0.308 Uiso 1 1 calc R
H30C H 0.7836 0.4919 0.4344 0.308 Uiso 1 1 calc R
N1 N 0.0637(3) 0.5370(4) 0.3684(3) 0.0320(13) Uani 1 1 d .
N2 N 0.1261(4) 0.4693(4) 0.2512(3) 0.0336(13) Uani 1 1 d .
N3 N 0.1735(4) 0.4451(4) 0.1958(3) 0.0365(14) Uani 1 1 d .
N4 N 0.1903(4) -0.0794(3) 0.2563(3) 0.0295(13) Uani 1 1 d .
N5 N 0.1132(3) -0.1162(4) 0.2214(3) 0.0293(13) Uani 1 1 d .
N6 N -0.0142(3) -0.2105(4) 0.1377(3) 0.0288(13) Uani 1 1 d .
N7 N 0.5047(4) 0.4112(4) 0.3352(3) 0.0444(16) Uani 1 1 d .
N8 N 0.6039(5) 0.4744(7) 0.4128(4) 0.084(3) Uani 1 1 d .

loop_
_atom_site_aniso_label
_atom_site_aniso_U_11
_atom_site_aniso_U_22
_atom_site_aniso_U_33
_atom_site_aniso_U_23
_atom_site_aniso_U_13
_atom_site_aniso_U_12
Cu1 0.0386(5) 0.0362(5) 0.0581(7) -0.0030(4) 0.0135(5) -0.0156(4)
Mo1 0.0172(3) 0.0209(3) 0.0150(3) -0.0023(2) 0.0015(2) 0.0013(2)
Mo2 0.0274(3) 0.0265(3) 0.0334(4) 0.0022(3) -0.0013(3) 0.0040(2)
Mo3 0.0221(3) 0.0260(3) 0.0267(4) 0.0000(3) 0.0010(2) -0.0016(2)
Mo4 0.0194(3) 0.0297(3) 0.0292(4) -0.0007(3) 0.0032(2) 0.0066(2)
O1 0.024(2) 0.046(3) 0.041(3) 0.002(2) 0.002(2) -0.004(2)
O2 0.032(3) 0.027(2) 0.026(3) 0.005(2) 0.005(2) -0.0037(19)
O3 0.018(2) 0.026(2) 0.022(2) 0.0017(19) 0.0030(18) 0.0037(17)
O4 0.047(3) 0.039(3) 0.044(3) 0.014(2) -0.002(2) 0.000(2)
O5 0.024(2) 0.032(2) 0.035(3) 0.008(2) -0.001(2) 0.0065(18)
O6 0.025(2) 0.033(2) 0.021(3) 0.0036(19) -0.0025(19) -0.0004(18)
O7 0.021(2) 0.048(3) 0.050(3) 0.000(2) 0.001(2) 0.003(2)
O8 0.044(3) 0.033(3) 0.054(4) -0.014(2) 0.005(2) 0.007(2)
O9 0.044(3) 0.032(3) 0.042(3) -0.005(2) 0.010(2) 0.002(2)
O10 0.022(2) 0.028(2) 0.029(3) 0.0000(19) 0.0023(19) 0.0010(18)
O11 0.019(2) 0.029(2) 0.026(3) -0.0020(19) -0.0033(18) 0.0024(17)
O12 0.033(3) 0.038(3) 0.041(3) -0.005(2) 0.005(2) 0.013(2)
O13 0.040(3) 0.036(3) 0.031(3) -0.009(2) 0.007(2) 0.003(2)
C1 0.047(5) 0.049(5) 0.039(5) -0.004(4) 0.013(4) -0.010(4)
C2 0.070(6) 0.076(6) 0.037(5) -0.024(5) 0.014(4) -0.013(5)
C3 0.067(6) 0.069(6) 0.066(7) -0.042(5) 0.017(5) -0.020(5)
C4 0.044(5) 0.054(5) 0.061(6) -0.014(4) 0.008(4) -0.017(4)
C5 0.030(4) 0.031(4) 0.040(5) -0.006(3) 0.004(3) -0.011(3)
C6 0.030(4) 0.029(4) 0.035(4) 0.007(3) 0.004(3) -0.009(3)
C7 0.026(4) 0.037(4) 0.053(5) 0.005(4) 0.009(3) -0.007(3)
C8 0.039(4) 0.038(4) 0.042(5) 0.012(4) 0.019(4) 0.004(3)
C9 0.063(5) 0.046(5) 0.036(5) -0.010(4) 0.017(4) 0.002(4)
C10 0.050(5) 0.036(4) 0.031(5) -0.011(3) 0.005(4) 0.005(4)
C11 0.042(4) 0.038(4) 0.039(5) -0.012(4) -0.001(4) 0.007(3)
C12 0.041(4) 0.035(4) 0.040(5) -0.009(4) 0.007(3) -0.001(3)
C13 0.047(4) 0.029(4) 0.029(4) -0.013(3) 0.001(3) 0.003(3)
C14 0.037(4) 0.044(5) 0.065(6) -0.001(4) 0.005(4) 0.005(4)
C15 0.047(5) 0.041(5) 0.063(6) -0.004(4) 0.010(4) -0.004(4)
C16 0.045(4) 0.038(4) 0.032(4) -0.011(3) -0.002(3) 0.004(3)
C17 0.030(4) 0.032(4) 0.040(5) -0.003(3) -0.005(3) 0.000(3)
C18 0.030(4) 0.027(3) 0.040(5) 0.002(3) 0.005(3) 0.005(3)
C19 0.024(3) 0.024(3) 0.027(4) 0.002(3) 0.000(3) 0.003(3)
C20 0.022(3) 0.029(3) 0.022(4) 0.007(3) 0.001(3) 0.002(3)
C21 0.032(4) 0.031(4) 0.031(4) -0.002(3) -0.003(3) 0.005(3)
C22 0.049(5) 0.031(4) 0.037(5) -0.012(3) 0.003(4) 0.000(3)
C23 0.035(4) 0.044(4) 0.043(5) -0.001(4) -0.001(3) -0.012(3)
C24 0.031(4) 0.051(5) 0.037(5) 0.004(4) 0.000(3) -0.001(3)
C25 0.059(6) 0.043(5) 0.079(7) 0.014(5) -0.001(5) 0.013(4)
C26 0.063(6) 0.058(6) 0.079(8) 0.002(6) 0.006(5) -0.006(5)
C27 0.063(6) 0.072(7) 0.066(7) 0.029(5) 0.000(5) -0.007(5)
C28 0.089(7) 0.052(5) 0.048(6) -0.003(4) 0.010(5) -0.007(5)
C29 0.149(7) 0.158(7) 0.154(7) 0.031(5) 0.012(5) -0.029(5)
C30 0.200(9) 0.206(9) 0.208(9) 0.011(5) 0.008(5) 0.000(5)
N1 0.031(3) 0.033(3) 0.032(4) -0.007(3) 0.006(3) -0.006(2)
N2 0.037(3) 0.029(3) 0.036(4) -0.001(3) 0.010(3) -0.001(3)
N3 0.043(4) 0.036(3) 0.032(4) 0.003(3) 0.013(3) 0.006(3)
N4 0.036(3) 0.023(3) 0.028(3) -0.002(2) -0.005(3) 0.005(2)
N5 0.028(3) 0.032(3) 0.027(3) -0.003(3) -0.004(3) 0.002(2)
N6 0.023(3) 0.034(3) 0.029(3) 0.002(3) 0.001(2) 0.000(2)
N7 0.050(4) 0.042(4) 0.041(4) 0.009(3) 0.006(3) 0.006(3)
N8 0.076(6) 0.106(7) 0.067(6) 0.036(5) -0.010(4) -0.048(5)

loop_
_atom_type_symbol
_atom_type_description
_atom_type_scat_dispersion_real
_atom_type_scat_dispersion_imag
_atom_type_scat_source
C C 0.0033 0.0016 'International Tables Vol C Tables 4.2.6.8 and 6.1.1.4'
H H 0.0000 0.0000 'International Tables Vol C Tables 4.2.6.8 and 6.1.1.4'
N N 0.0061 0.0033 'International Tables Vol C Tables 4.2.6.8 and 6.1.1.4'
O O 0.0106 0.0060 'International Tables Vol C Tables 4.2.6.8 and 6.1.1.4'
Cu Cu 0.3201 1.2651 'International Tables Vol C Tables 4.2.6.8 and 6.1.1.4'
Mo Mo -1.6832 0.6857 'International Tables Vol C Tables 4.2.6.8 and 6.1.1.4'

loop_
_geom_angle_atom_site_label_1
_geom_angle_atom_site_label_2
_geom_angle_atom_site_label_3
_geom_angle
_geom_angle_site_symmetry_1
_geom_angle_site_symmetry_3
N2 Cu1 N5 136.7(2) . 2
N2 Cu1 N6 130.0(2) . 2
N5 Cu1 N6 80.5(2) 2 2
N2 Cu1 N1 79.5(2) . .
N5 Cu1 N1 121.7(2) 2 .
N6 Cu1 N1 111.4(2) 2 .
O13 Mo1 O6 103.6(2) . .
O13 Mo1 O11 102.13(18) . .
O6 Mo1 O11 97.08(17) . .
O13 Mo1 O10 100.72(18) . .
O6 Mo1 O10 96.93(17) . .
O11 Mo1 O10 149.45(17) . .
O13 Mo1 O3 99.59(18) . 3_665
O6 Mo1 O3 156.76(17) . 3_665
O11 Mo1 O3 78.25(15) . 3_665
O10 Mo1 O3 78.18(15) . 3_665
O13 Mo1 O3 174.94(18) . .
O6 Mo1 O3 81.23(16) . .
O11 Mo1 O3 78.35(14) . .
O10 Mo1 O3 77.15(14) . .
O3 Mo1 O3 75.53(14) 3_665 .
O13 Mo1 Mo3 91.06(15) . .
O6 Mo1 Mo3 132.92(12) . .
O11 Mo1 Mo3 35.84(11) . .
O10 Mo1 Mo3 124.26(12) . .
O3 Mo1 Mo3 46.10(10) 3_665 .
O3 Mo1 Mo3 86.46(9) . .
O13 Mo1 Mo4 89.82(15) . 3_665
O6 Mo1 Mo4 132.83(13) . 3_665
O11 Mo1 Mo4 124.33(12) . 3_665
O10 Mo1 Mo4 35.90(11) . 3_665
O3 Mo1 Mo4 46.08(9) 3_665 3_665
O3 Mo1 Mo4 85.81(9) . 3_665
Mo3 Mo1 Mo4 90.804(19) . 3_665
O8 Mo2 O4 105.0(2) . .
O8 Mo2 O2 98.4(2) . 3_665
O4 Mo2 O2 102.54(19) . 3_665
O8 Mo2 O5 98.4(2) . .
O4 Mo2 O5 103.09(19) . .
O2 Mo2 O5 144.38(16) 3_665 .
O8 Mo2 O6 164.46(19) . .
O4 Mo2 O6 90.54(19) . .
O2 Mo2 O6 78.08(15) 3_665 .
O5 Mo2 O6 77.36(15) . .
O8 Mo2 O3 94.31(19) . .
O4 Mo2 O3 160.68(18) . .
O2 Mo2 O3 73.97(14) 3_665 .
O5 Mo2 O3 73.63(14) . .
O6 Mo2 O3 70.15(13) . .
O1 Mo3 O9 105.0(2) . .
O1 Mo3 O2 100.28(19) . .
O9 Mo3 O2 101.2(2) . .
O1 Mo3 O11 100.97(18) . .
O9 Mo3 O11 98.30(19) . .
O2 Mo3 O11 146.20(16) . .
O1 Mo3 O3 160.42(17) . 3_665
O9 Mo3 O3 94.44(17) . 3_665
O2 Mo3 O3 77.79(15) . 3_665
O11 Mo3 O3 73.39(14) . 3_665
O1 Mo3 O10 89.45(17) . 3_665
O9 Mo3 O10 163.81(18) . 3_665
O2 Mo3 O10 82.96(16) . 3_665
O11 Mo3 O10 71.30(15) . 3_665
O3 Mo3 O10 70.97(13) 3_665 3_665
O1 Mo3 Mo1 135.68(15) . .
O9 Mo3 Mo1 86.05(15) . .
O2 Mo3 Mo1 119.83(11) . .
O11 Mo3 Mo1 34.74(10) . .
O3 Mo3 Mo1 42.04(9) 3_665 .
O10 Mo3 Mo1 78.40(9) 3_665 .
O7 Mo4 O12 104.4(2) . .
O7 Mo4 O5 101.6(2) . .
O12 Mo4 O5 101.6(2) . .
O7 Mo4 O10 100.13(18) . 3_665
O12 Mo4 O10 97.73(19) . 3_665
O5 Mo4 O10 146.21(16) . 3_665
O7 Mo4 O3 161.38(18) . .
O12 Mo4 O3 93.90(17) . .
O5 Mo4 O3 77.86(15) . .
O10 Mo4 O3 73.38(14) 3_665 .
O7 Mo4 O11 89.65(18) . .
O12 Mo4 O11 163.68(17) . .
O5 Mo4 O11 83.38(16) . .
O10 Mo4 O11 71.13(15) 3_665 .
O3 Mo4 O11 71.77(13) . .
O7 Mo4 Mo1 134.92(15) . 3_665
O12 Mo4 Mo1 85.14(14) . 3_665
O5 Mo4 Mo1 119.84(12) . 3_665
O10 Mo4 Mo1 34.90(11) 3_665 3_665
O3 Mo4 Mo1 41.99(9) . 3_665
O11 Mo4 Mo1 78.97(9) . 3_665
Mo3 O2 Mo2 116.6(2) . 3_665
Mo1 O3 Mo3 91.86(14) 3_665 3_665
Mo1 O3 Mo4 91.93(13) 3_665 .
Mo3 O3 Mo4 162.13(18) 3_665 .
Mo1 O3 Mo1 104.47(14) 3_665 .
Mo3 O3 Mo1 98.43(13) 3_665 .
Mo4 O3 Mo1 97.51(14) . .
Mo1 O3 Mo2 164.04(18) 3_665 .
Mo3 O3 Mo2 85.70(12) 3_665 .
Mo4 O3 Mo2 85.87(12) . .
Mo1 O3 Mo2 91.49(13) . .
Mo4 O5 Mo2 117.0(2) . .
Mo1 O6 Mo2 117.1(2) . .
Mo1 O10 Mo4 109.20(18) . 3_665
Mo1 O10 Mo3 110.53(16) . 3_665
Mo4 O10 Mo3 104.55(17) 3_665 3_665
Mo1 O11 Mo3 109.42(17) . .
Mo1 O11 Mo4 109.46(16) . .
Mo3 O11 Mo4 104.41(17) . .
N1 C1 C2 123.6(7) . .
N1 C1 H1A 118.2 . .
C2 C1 H1A 118.2 . .
C3 C2 C1 118.5(7) . .
C3 C2 H2A 120.8 . .
C1 C2 H2A 120.8 . .
C2 C3 C4 119.4(7) . .
C2 C3 H3A 120.3 . .
C4 C3 H3A 120.3 . .
C3 C4 C5 118.4(7) . .
C3 C4 H4A 120.8 . .
C5 C4 H4A 120.8 . .
N1 C5 C4 122.0(6) . .
N1 C5 C6 114.7(5) . .
C4 C5 C6 123.3(6) . .
N2 C6 C7 110.6(6) . .
N2 C6 C5 117.4(5) . .
C7 C6 C5 132.0(6) . .
C8 C7 C6 105.2(6) . .
C8 C7 H7A 127.4 . .
C6 C7 H7A 127.4 . .
N3 C8 C7 107.9(6) . .
N3 C8 H8A 126.1 . .
C7 C8 H8A 126.1 . .
N3 C9 C10 110.7(6) . .
N3 C9 H9A 109.5 . .
C10 C9 H9A 109.5 . .
N3 C9 H9B 109.5 . .
C10 C9 H9B 109.5 . .
H9A C9 H9B 108.1 . .
C11 C10 C15 118.5(7) . .
C11 C10 C9 121.1(6) . .
C15 C10 C9 120.3(7) . .
C12 C11 C10 121.4(7) . .
C12 C11 H11A 119.3 . .
C10 C11 H11A 119.3 . .
C13 C12 C11 120.9(7) . .
C13 C12 H12A 119.5 . .
C11 C12 H12A 119.5 . .
C12 C13 C14 118.0(7) . .
C12 C13 C16 121.6(6) . .
C14 C13 C16 120.3(6) . .
C15 C14 C13 121.0(7) . .
C15 C14 H14A 119.5 . .
C13 C14 H14A 119.5 . .
C14 C15 C10 120.1(7) . .
C14 C15 H15A 120.0 . .
C10 C15 H15A 120.0 . .
N4 C16 C13 111.6(6) . .
N4 C16 H16A 109.3 . .
C13 C16 H16A 109.3 . .
N4 C16 H16B 109.3 . .
C13 C16 H16B 109.3 . .
H16A C16 H16B 108.0 . .
N4 C17 C18 108.2(6) . .
N4 C17 H17A 125.9 . .
C18 C17 H17A 125.9 . .
C17 C18 C19 104.9(6) . .
C17 C18 H18A 127.5 . .
C19 C18 H18A 127.5 . .
N5 C19 C18 110.5(5) . .
N5 C19 C20 117.3(5) . .
C18 C19 C20 132.1(6) . .
N6 C20 C21 123.2(6) . .
N6 C20 C19 115.0(5) . .
C21 C20 C19 121.7(5) . .
C20 C21 C22 118.4(6) . .
C20 C21 H21A 120.8 . .
C22 C21 H21A 120.8 . .
C23 C22 C21 119.5(6) . .
C23 C22 H22A 120.2 . .
C21 C22 H22A 120.2 . .
C22 C23 C24 118.2(6) . .
C22 C23 H23A 120.9 . .
C24 C23 H23A 120.9 . .
N6 C24 C23 123.9(6) . .
N6 C24 H24A 118.0 . .
C23 C24 H24A 118.0 . .
C26 C25 N7 107.2(8) . .
C26 C25 H25A 126.4 . .
N7 C25 H25A 126.4 . .
C25 C26 N8 107.6(8) . .
C25 C26 H26A 126.2 . .
N8 C26 H26A 126.2 . .
N8 C27 N7 109.8(8) . .
N8 C27 H27A 125.1 . .
N7 C27 H27A 125.1 . .
N7 C28 H28A 109.5 . .
N7 C28 H28B 109.5 . .
H28A C28 H28B 109.5 . .
N7 C28 H28C 109.5 . .
H28A C28 H28C 109.5 . .
H28B C28 H28C 109.5 . .
C30 C29 N8 112.5(13) . .
C30 C29 H29A 109.1 . .
N8 C29 H29A 109.1 . .
C30 C29 H29B 109.1 . .
N8 C29 H29B 109.1 . .
H29A C29 H29B 107.8 . .
C29 C30 H30A 109.5 . .
C29 C30 H30B 109.5 . .
H30A C30 H30B 109.5 . .
C29 C30 H30C 109.5 . .
H30A C30 H30C 109.5 . .
H30B C30 H30C 109.5 . .
C1 N1 C5 118.1(6) . .
C1 N1 Cu1 129.0(5) . .
C5 N1 Cu1 112.7(4) . .
C6 N2 N3 105.8(5) . .
C6 N2 Cu1 114.6(4) . .
N3 N2 Cu1 138.6(4) . .
N2 N3 C8 110.6(6) . .
N2 N3 C9 120.4(5) . .
C8 N3 C9 128.9(6) . .
C17 N4 N5 111.5(5) . .
C17 N4 C16 127.0(5) . .
N5 N4 C16 121.5(5) . .
N4 N5 C19 105.0(5) . .
N4 N5 Cu1 140.5(4) . 2_545
C19 N5 Cu1 113.3(4) . 2_545
C24 N6 C20 116.8(5) . .
C24 N6 Cu1 130.5(4) . 2_545
C20 N6 Cu1 112.7(4) . 2_545
C27 N7 C25 106.9(7) . .
C27 N7 C28 128.2(7) . .
C25 N7 C28 125.0(7) . .
C27 N8 C26 108.6(8) . .
C27 N8 C29 127.7(9) . .
C26 N8 C29 123.3(10) . .

loop_
_geom_bond_atom_site_label_1
_geom_bond_atom_site_label_2
_geom_bond_distance
_geom_bond_site_symmetry_2
Cu1 N2 2.005(5) .
Cu1 N5 2.021(5) 2
Cu1 N6 2.091(5) 2
Cu1 N1 2.120(5) .
Mo1 O13 1.681(4) .
Mo1 O6 1.759(4) .
Mo1 O11 1.938(4) .
Mo1 O10 1.946(4) .
Mo1 O3 2.149(4) 3_665
Mo1 O3 2.376(4) .
Mo1 Mo3 3.2080(7) .
Mo1 Mo4 3.2112(7) 3_665
Mo2 O8 1.696(4) .
Mo2 O4 1.702(5) .
Mo2 O2 1.912(4) 3_665
Mo2 O5 1.925(4) .
Mo2 O6 2.288(4) .
Mo2 O3 2.460(4) .
Mo3 O1 1.687(4) .
Mo3 O9 1.689(4) .
Mo3 O2 1.904(4) .
Mo3 O11 1.992(4) .
Mo3 O3 2.313(4) 3_665
Mo3 O10 2.364(4) 3_665
Mo4 O7 1.696(4) .
Mo4 O12 1.699(4) .
Mo4 O5 1.891(4) .
Mo4 O10 1.994(4) 3_665
Mo4 O3 2.314(4) .
Mo4 O11 2.370(4) .
Mo4 Mo1 3.2112(7) 3_665
O2 Mo2 1.912(4) 3_665
O3 Mo1 2.149(4) 3_665
O3 Mo3 2.313(4) 3_665
O10 Mo4 1.994(4) 3_665
O10 Mo3 2.364(4) 3_665
C1 N1 1.322(8) .
C1 C2 1.380(10) .
C1 H1A 0.9500 .
C2 C3 1.358(10) .
C2 H2A 0.9500 .
C3 C4 1.385(10) .
C3 H3A 0.9500 .
C4 C5 1.396(9) .
C4 H4A 0.9500 .
C5 N1 1.334(7) .
C5 C6 1.458(9) .
C6 N2 1.334(8) .
C6 C7 1.392(8) .
C7 C8 1.356(9) .
C7 H7A 0.9500 .
C8 N3 1.351(8) .
C8 H8A 0.9500 .
C9 N3 1.459(8) .
C9 C10 1.501(9) .
C9 H9A 0.9900 .
C9 H9B 0.9900 .
C10 C11 1.377(9) .
C10 C15 1.390(9) .
C11 C12 1.377(9) .
C11 H11A 0.9500 .
C12 C13 1.371(9) .
C12 H12A 0.9500 .
C13 C14 1.404(9) .
C13 C16 1.496(9) .
C14 C15 1.380(10) .
C14 H14A 0.9500 .
C15 H15A 0.9500 .
C16 N4 1.475(8) .
C16 H16A 0.9900 .
C16 H16B 0.9900 .
C17 N4 1.332(7) .
C17 C18 1.361(9) .
C17 H17A 0.9500 .
C18 C19 1.388(8) .
C18 H18A 0.9500 .
C19 N5 1.347(7) .
C19 C20 1.462(8) .
C20 N6 1.348(7) .
C20 C21 1.378(8) .
C21 C22 1.381(9) .
C21 H21A 0.9500 .
C22 C23 1.376(9) .
C22 H22A 0.9500 .
C23 C24 1.376(9) .
C23 H23A 0.9500 .
C24 N6 1.338(8) .
C24 H24A 0.9500 .
C25 C26 1.324(11) .
C25 N7 1.379(9) .
C25 H25A 0.9500 .
C26 N8 1.358(11) .
C26 H26A 0.9500 .
C27 N8 1.296(11) .
C27 N7 1.323(10) .
C27 H27A 0.9500 .
C28 N7 1.451(9) .
C28 H28A 0.9800 .
C28 H28B 0.9800 .
C28 H28C 0.9800 .
C29 C30 1.381(9) .
C29 N8 1.557(15) .
C29 H29A 0.9900 .
C29 H29B 0.9900 .
C30 H30A 0.9800 .
C30 H30B 0.9800 .
C30 H30C 0.9800 .
N2 N3 1.346(7) .
N4 N5 1.344(7) .
N5 Cu1 2.021(5) 2_545
N6 Cu1 2.091(5) 2_545
